data_2239636
loop_
_publ_author_name
'Ishikawa, Yoshinobu'

_publ_section_title
;
 6-Iodo-4-oxo-4<i>H</i>-chromene-3-carbaldehyde
;
_journal_issue 7
_journal_name_full 'Acta Crystallographica Section E'
_journal_page_first o744
_journal_paper_doi 10.1107/S1600536814012471
_journal_volume 70
_journal_year 2014
_chemical_formula_iupac 'C10 H5 I O3'
_chemical_formula_moiety 'C10 H5 I O3'
_chemical_formula_sum 'C10 H5 I O3'
_chemical_formula_weight 300.05
_chemical_name_systematic
;
6-Iodo-4-oxo-4<i>H</i>-chromene-3-carbaldehyde
;
_space_group_IT_number 2
_symmetry_cell_setting triclinic
_symmetry_space_group_name_Hall '-P 1'
_symmetry_space_group_name_H-M 'P -1'
_atom_sites_solution_hydrogens geom
_atom_sites_solution_primary direct
_atom_sites_solution_secondary difmap
_cell_angle_alpha 79.03(3)
_cell_angle_beta 86.45(3)
_cell_angle_gamma 76.00(3)
_cell_formula_units_Z 2
_cell_length_a 6.5741(17)
_cell_length_b 6.798(3)
_cell_length_c 10.437(5)
_cell_measurement_reflns_used 25
_cell_measurement_temperature 100
_cell_measurement_theta_max 17.01
_cell_measurement_theta_min 15.06
_cell_volume 444.3(3)
_computing_cell_refinement '<i>WinAFC Diffractometer Control Software</i> (Rigaku, 1999)'
_computing_data_collection '<i>WinAFC Diffractometer Control Software</i> (Rigaku, 1999)'
_computing_data_reduction '<i>WinAFC Diffractometer Control Software</i> (Rigaku, 1999)'
_computing_molecular_graphics 'CrystalStructure (Rigaku, 2010)'
_computing_publication_material 'CrystalStructure (Rigaku, 2010)'
_computing_structure_refinement 'SHELXL97 (Sheldrick, 2008)'
_computing_structure_solution 'SHELXS97 (Sheldrick, 2008)'
_diffrn_ambient_temperature 100
_diffrn_measured_fraction_theta_full 0.998
_diffrn_measured_fraction_theta_max 0.998
_diffrn_measurement_device_type 'Rigaku AFC-7R'
_diffrn_measurement_method \w-2\q
_diffrn_radiation_type 'Mo K\a'
_diffrn_radiation_wavelength 0.71069
_diffrn_reflns_av_R_equivalents 0.0138
_diffrn_reflns_limit_h_max 8
_diffrn_reflns_limit_h_min -4
_diffrn_reflns_limit_k_max 8
_diffrn_reflns_limit_k_min -8
_diffrn_reflns_limit_l_max 13
_diffrn_reflns_limit_l_min -13
_diffrn_reflns_number 2519
_diffrn_reflns_theta_full 27.51
_diffrn_reflns_theta_max 27.50
_diffrn_standards_decay_% -1.749
_diffrn_standards_interval_count 150
_diffrn_standards_number 3
_exptl_absorpt_coefficient_mu 3.578
_exptl_absorpt_correction_T_max 0.751
_exptl_absorpt_correction_T_min 0.432
_exptl_absorpt_correction_type psi-scan
_exptl_absorpt_process_details '(North <i>et al.</i>, 1968)'
_exptl_crystal_colour yellow
_exptl_crystal_density_diffrn 2.243
_exptl_crystal_density_method 'not measured'
_exptl_crystal_description plate
_exptl_crystal_F_000 284.00
_exptl_crystal_size_max 0.250
_exptl_crystal_size_mid 0.250
_exptl_crystal_size_min 0.080
_refine_diff_density_max 2.550
_refine_diff_density_min -3.590
_refine_ls_extinction_method none
_refine_ls_goodness_of_fit_ref 1.113
_refine_ls_hydrogen_treatment constr
_refine_ls_number_parameters 127
_refine_ls_number_reflns 2050
_refine_ls_number_restraints 0
_refine_ls_R_factor_gt 0.0394
_refine_ls_shift/su_max 0.000
_refine_ls_structure_factor_coef Fsqd
_refine_ls_weighting_details 'w = 1/[\s^2^(Fo^2^)+(0.0828P)^2^+0.5762P] where P=(Fo^2^+2Fc^2^)/3'
_refine_ls_weighting_scheme calc
_refine_ls_wR_factor_ref 0.1035
_reflns_number_gt 1989
_reflns_number_total 2050
_reflns_threshold_expression F^2^>2\s(F^2^)
_cod_data_source_file tk5319sup1.cif
_cod_data_source_block I
_cod_database_code 2239636
_cod_database_fobs_code 2239636

loop_
_symmetry_equiv_pos_site_id
_symmetry_equiv_pos_as_xyz
1 +X,+Y,+Z
2 -X,-Y,-Z

loop_
_atom_site_type_symbol
_atom_site_label
_atom_site_fract_x
_atom_site_fract_y
_atom_site_fract_z
_atom_site_U_iso_or_equiv
_atom_site_adp_type
_atom_site_calc_flag
_atom_site_refinement_flags
_atom_site_occupancy
_atom_site_symmetry_multiplicity
I I1 0.09130(3) 0.75924(3) 0.412452(19) 0.01417(14) Uani d . 1.0 2
O O1 0.7896(5) 0.6863(5) -0.0188(3) 0.0146(6) Uani d . 1.0 2
O O2 0.1807(5) 0.8519(5) -0.1406(3) 0.0160(6) Uani d . 1.0 2
O O3 0.6616(5) 0.7995(5) -0.4137(3) 0.0204(7) Uani d . 1.0 2
C C1 0.7417(7) 0.7311(6) -0.1454(5) 0.0155(8) Uani d . 1.0 2
C C2 0.5449(6) 0.7856(6) -0.1926(4) 0.0112(7) Uani d . 1.0 2
C C3 0.3623(7) 0.8053(6) -0.1040(4) 0.0112(7) Uani d . 1.0 2
C C4 0.2610(6) 0.7778(6) 0.1343(4) 0.0120(7) Uani d . 1.0 2
C C5 0.3206(6) 0.7330(6) 0.2634(4) 0.0115(7) Uani d . 1.0 2
C C6 0.5314(7) 0.6711(6) 0.2983(5) 0.0136(8) Uani d . 1.0 2
C C7 0.6858(7) 0.6540(6) 0.2022(4) 0.0143(8) Uani d . 1.0 2
C C8 0.4172(6) 0.7620(5) 0.0363(4) 0.0103(7) Uani d . 1.0 2
C C9 0.6270(7) 0.7003(6) 0.0722(4) 0.0126(8) Uani d . 1.0 2
C C10 0.5169(7) 0.8281(6) -0.3362(4) 0.0139(8) Uani d . 1.0 2
H H1 0.8547 0.7242 -0.2070 0.0186 Uiso calc R 1.0 2
H H2 0.1169 0.8186 0.1124 0.0144 Uiso calc R 1.0 2
H H3 0.5684 0.6409 0.3877 0.0163 Uiso calc R 1.0 2
H H4 0.8297 0.6115 0.2246 0.0172 Uiso calc R 1.0 2
H H5 0.3788 0.8801 -0.3689 0.0167 Uiso calc R 1.0 2

loop_
_atom_site_aniso_label
_atom_site_aniso_U_11
_atom_site_aniso_U_22
_atom_site_aniso_U_33
_atom_site_aniso_U_12
_atom_site_aniso_U_13
_atom_site_aniso_U_23
I1 0.01465(19) 0.01545(19) 0.01309(19) -0.00418(12) 0.00051(11) -0.00369(11)
O1 0.0083(12) 0.0180(14) 0.0178(14) -0.0035(10) -0.0002(11) -0.0035(11)
O2 0.0100(13) 0.0212(14) 0.0155(13) -0.0030(11) -0.0019(10) -0.0004(11)
O3 0.0206(15) 0.0224(15) 0.0188(15) -0.0056(12) 0.0051(12) -0.0062(12)
C1 0.0130(17) 0.0118(17) 0.023(2) -0.0053(14) 0.0004(15) -0.0038(15)
C2 0.0137(17) 0.0075(16) 0.0139(18) -0.0043(13) -0.0011(14) -0.0025(13)
C3 0.0104(17) 0.0062(15) 0.0172(19) -0.0024(13) -0.0024(14) -0.0015(13)
C4 0.0117(17) 0.0085(16) 0.0167(18) -0.0032(13) -0.0010(14) -0.0033(13)
C5 0.0136(17) 0.0076(15) 0.0139(17) -0.0041(13) 0.0002(13) -0.0015(12)
C6 0.0143(19) 0.0115(17) 0.0156(18) -0.0038(14) -0.0032(15) -0.0018(14)
C7 0.0120(17) 0.0129(17) 0.0185(19) -0.0025(14) -0.0035(14) -0.0034(14)
C8 0.0129(17) 0.0034(14) 0.0146(19) -0.0027(12) -0.0017(14) -0.0001(12)
C9 0.0124(17) 0.0097(16) 0.017(2) -0.0037(13) -0.0016(15) -0.0042(14)
C10 0.0145(17) 0.0130(17) 0.0144(19) -0.0038(14) 0.0003(14) -0.0023(14)

loop_
_atom_type_symbol
_atom_type_description
_atom_type_scat_dispersion_real
_atom_type_scat_dispersion_imag
_atom_type_scat_source
C C 0.0033 0.0016
;
International Tables for Crystallography
(1992, Vol. C, Tables 4.2.6.8 and 6.1.1.4)
;
H H 0.0000 0.0000
;
International Tables for Crystallography
(1992, Vol. C, Table 6.1.1.4)
;
I I -0.4742 1.8119
;
International Tables for Crystallography
(1992, Vol. C, Tables 4.2.6.8 and 6.1.1.4)
;
O O 0.0106 0.0060
;
International Tables for Crystallography
(1992, Vol. C, Tables 4.2.6.8 and 6.1.1.4)
;

loop_
_geom_angle_atom_site_label_1
_geom_angle_atom_site_label_2
_geom_angle_atom_site_label_3
_geom_angle
_geom_angle_publ_flag
C1 O1 C9 118.2(4) no
O1 C1 C2 125.1(4) no
C1 C2 C3 120.7(4) no
C1 C2 C10 118.9(4) no
C3 C2 C10 120.4(4) no
O2 C3 C2 123.7(4) no
O2 C3 C8 122.5(4) no
C2 C3 C8 113.7(4) no
C5 C4 C8 118.8(4) no
I1 C5 C4 119.9(3) no
I1 C5 C6 118.4(3) no
C4 C5 C6 121.7(4) no
C5 C6 C7 119.7(4) no
C6 C7 C9 118.9(4) no
C3 C8 C4 121.2(4) no
C3 C8 C9 119.8(4) no
C4 C8 C9 119.0(4) no
O1 C9 C7 115.8(4) no
O1 C9 C8 122.3(4) no
C7 C9 C8 121.9(4) no
O3 C10 C2 123.2(4) no
O1 C1 H1 117.453 no
C2 C1 H1 117.444 no
C5 C4 H2 120.591 no
C8 C4 H2 120.596 no
C5 C6 H3 120.161 no
C7 C6 H3 120.160 no
C6 C7 H4 120.551 no
C9 C7 H4 120.551 no
O3 C10 H5 118.395 no
C2 C10 H5 118.392 no

loop_
_geom_bond_atom_site_label_1
_geom_bond_atom_site_label_2
_geom_bond_distance
_geom_bond_publ_flag
I1 C5 2.100(4) no
O1 C1 1.338(6) no
O1 C9 1.383(5) no
O2 C3 1.224(5) no
O3 C10 1.213(5) no
C1 C2 1.353(6) no
C2 C3 1.466(6) no
C2 C10 1.485(6) no
C3 C8 1.487(6) no
C4 C5 1.383(6) no
C4 C8 1.404(6) no
C5 C6 1.397(6) no
C6 C7 1.383(6) no
C7 C9 1.390(6) no
C8 C9 1.394(6) no
C1 H1 0.950 no
C4 H2 0.950 no
C6 H3 0.950 no
C7 H4 0.950 no
C10 H5 0.950 no

loop_
_geom_contact_atom_site_label_1
_geom_contact_atom_site_label_2
_geom_contact_distance
_geom_contact_site_symmetry_2
_geom_contact_publ_flag
O1 C3 2.876(5) . no
O2 C1 3.579(5) . no
O2 C4 2.877(6) . no
O2 C10 2.910(5) . no
O3 C1 2.811(6) . no
C1 C7 3.575(7) . no
C1 C8 2.762(6) . no
C2 C9 2.774(6) . no
C4 C7 2.809(6) . no
C5 C9 2.746(6) . no
C6 C8 2.795(6) . no
I1 O3 3.245(4) 1_456 no
O1 O1 3.254(4) 2_765 no
O1 O2 3.154(5) 1_655 no
O1 C4 3.554(5) 2_675 no
O2 O1 3.154(5) 1_455 no
O2 C1 3.192(6) 1_455 no
O2 C4 3.358(5) 2_575 no
O2 C7 3.510(6) 2_665 no
O3 I1 3.245(4) 1_654 no
O3 O3 3.316(5) 2_674 no
O3 C6 3.494(6) 1_554 no
O3 C10 3.321(5) 2_674 no
C1 O2 3.192(6) 1_655 no
C1 C4 3.444(6) 2_665 no
C1 C4 3.358(6) 2_675 no
C1 C5 3.548(6) 2_675 no
C2 C5 3.526(6) 2_675 no
C2 C6 3.568(6) 2_675 no
C3 C7 3.555(7) 2_665 no
C3 C7 3.564(6) 2_675 no
C3 C9 3.373(6) 2_665 no
C3 C9 3.457(7) 2_675 no
C4 O1 3.554(5) 2_675 no
C4 O2 3.358(5) 2_575 no
C4 C1 3.444(6) 2_665 no
C4 C1 3.358(6) 2_675 no
C5 C1 3.548(6) 2_675 no
C5 C2 3.526(6) 2_675 no
C6 O3 3.494(6) 1_556 no
C6 C2 3.568(6) 2_675 no
C6 C10 3.430(7) 2_665 no
C6 C10 3.438(7) 2_675 no
C7 O2 3.510(6) 2_665 no
C7 C3 3.555(7) 2_665 no
C7 C3 3.564(6) 2_675 no
C8 C8 3.591(6) 2_675 no
C8 C9 3.561(6) 2_675 no
C9 C3 3.373(6) 2_665 no
C9 C3 3.457(7) 2_675 no
C9 C8 3.561(6) 2_675 no
C10 O3 3.321(5) 2_674 no
C10 C6 3.430(7) 2_665 no
C10 C6 3.438(7) 2_675 no
I1 H2 3.0799 . no
I1 H3 3.0514 . no
O1 H4 2.5116 . no
O2 H2 2.6234 . no
O2 H5 2.6408 . no
O3 H1 2.4759 . no
C1 H5 3.2831 . no
C3 H1 3.2973 . no
C3 H2 2.6956 . no
C3 H5 2.7153 . no
C4 H3 3.2803 . no
C5 H4 3.2663 . no
C6 H2 3.2850 . no
C8 H4 3.2886 . no
C9 H1 3.1874 . no
C9 H2 3.2740 . no
C9 H3 3.2505 . no
C10 H1 2.5492 . no
H1 H5 3.4835 . no
H3 H4 2.3427 . no
I1 H3 3.4972 2_666 no
I1 H4 3.1327 1_455 no
I1 H5 3.3845 1_556 no
I1 H5 3.4429 2_575 no
O1 H2 3.0137 1_655 no
O1 H2 3.5123 2_675 no
O2 H1 2.6723 1_455 no
O2 H2 2.6440 2_575 no
O2 H4 3.4433 2_665 no
O2 H4 3.5709 2_675 no
O3 H3 2.6765 1_554 no
O3 H5 2.8065 2_674 no
C1 H2 3.5802 2_665 no
C1 H2 3.4884 2_675 no
C1 H4 3.3639 2_765 no
C3 H2 3.5381 2_575 no
C4 H1 3.5034 2_675 no
C4 H4 3.3197 1_455 no
C5 H1 3.5345 2_675 no
C5 H4 3.5834 1_455 no
C6 H5 3.5870 2_665 no
C6 H5 3.4606 2_675 no
C7 H1 3.4570 2_765 no
C7 H2 3.3116 1_655 no
C9 H2 3.5699 1_655 no
C10 H3 3.3327 1_554 no
C10 H3 3.5102 2_665 no
C10 H3 3.4573 2_675 no
C10 H5 3.4573 2_674 no
H1 O2 2.6723 1_655 no
H1 C4 3.5034 2_675 no
H1 C5 3.5345 2_675 no
H1 C7 3.4570 2_765 no
H1 H2 3.5954 2_665 no
H1 H2 3.4845 2_675 no
H1 H4 2.7142 2_765 no
H2 O1 3.0137 1_455 no
H2 O1 3.5123 2_675 no
H2 O2 2.6440 2_575 no
H2 C1 3.5802 2_665 no
H2 C1 3.4884 2_675 no
H2 C3 3.5381 2_575 no
H2 C7 3.3116 1_455 no
H2 C9 3.5699 1_455 no
H2 H1 3.5954 2_665 no
H2 H1 3.4845 2_675 no
H2 H2 3.2186 2_575 no
H2 H4 2.7025 1_455 no
H3 I1 3.4972 2_666 no
H3 O3 2.6765 1_556 no
H3 C10 3.3327 1_556 no
H3 C10 3.5102 2_665 no
H3 C10 3.4573 2_675 no
H3 H3 2.9731 2_666 no
H3 H5 3.2942 1_556 no
H3 H5 3.5164 2_665 no
H3 H5 3.3247 2_675 no
H4 I1 3.1327 1_655 no
H4 O2 3.4433 2_665 no
H4 O2 3.5709 2_675 no
H4 C1 3.3639 2_765 no
H4 C4 3.3197 1_655 no
H4 C5 3.5834 1_655 no
H4 H1 2.7142 2_765 no
H4 H2 2.7025 1_655 no
H5 I1 3.3845 1_554 no
H5 I1 3.4429 2_575 no
H5 O3 2.8065 2_674 no
H5 C6 3.5870 2_665 no
H5 C6 3.4606 2_675 no
H5 C10 3.4573 2_674 no
H5 H3 3.2942 1_554 no
H5 H3 3.5164 2_665 no
H5 H3 3.3247 2_675 no
H5 H5 3.4207 2_674 no

loop_
_geom_torsion_atom_site_label_1
_geom_torsion_atom_site_label_2
_geom_torsion_atom_site_label_3
_geom_torsion_atom_site_label_4
_geom_torsion
_geom_torsion_publ_flag
C1 O1 C9 C7 -179.3(4) no
C1 O1 C9 C8 -1.0(6) no
C9 O1 C1 C2 -1.5(6) no
C9 O1 C1 H1 178.5 no
O1 C1 C2 C3 1.7(6) no
O1 C1 C2 C10 -179.1(4) no
H1 C1 C2 C3 -178.3 no
H1 C1 C2 C10 0.9 no
C1 C2 C3 O2 -179.2(4) no
C1 C2 C3 C8 0.4(6) no
C1 C2 C10 O3 6.5(6) no
C1 C2 C10 H5 -173.5 no
C3 C2 C10 O3 -174.3(4) no
C3 C2 C10 H5 5.7 no
C10 C2 C3 O2 1.6(6) no
C10 C2 C3 C8 -178.7(3) no
O2 C3 C8 C4 -1.6(6) no
O2 C3 C8 C9 177.0(4) no
C2 C3 C8 C4 178.7(3) no
C2 C3 C8 C9 -2.7(5) no
C5 C4 C8 C3 179.1(3) no
C5 C4 C8 C9 0.5(6) no
C8 C4 C5 I1 179.1(3) no
C8 C4 C5 C6 -0.5(6) no
H2 C4 C5 I1 -0.9 no
H2 C4 C5 C6 179.5 no
H2 C4 C8 C3 -0.9 no
H2 C4 C8 C9 -179.5 no
I1 C5 C6 C7 -179.5(3) no
I1 C5 C6 H3 0.5 no
C4 C5 C6 C7 0.1(6) no
C4 C5 C6 H3 -179.9 no
C5 C6 C7 C9 0.3(6) no
C5 C6 C7 H4 -179.7 no
H3 C6 C7 C9 -179.7 no
H3 C6 C7 H4 0.3 no
C6 C7 C9 O1 178.0(4) no
C6 C7 C9 C8 -0.4(7) no
H4 C7 C9 O1 -2.0 no
H4 C7 C9 C8 179.7 no
C3 C8 C9 O1 3.1(6) no
C3 C8 C9 C7 -178.7(4) no
C4 C8 C9 O1 -178.3(4) no
C4 C8 C9 C7 -0.1(6) no
